data_1532582
loop_
_publ_author_name
'Ijjaali, I.'
'Mitchell, K.'
'Ibers, J.A.'

_publ_section_title
;
 Preparation and structure of the light rare-earth copper selenides Ln Cu
 Se2 (Ln = La, Ce, Pr, Nd, Sm)
;
_journal_name_full 'Journal of Solid State Chemistry'
_journal_page_first 760
_journal_page_last 764
_journal_volume 177
_journal_year 2004
_chemical_formula_sum 'Cu Nd Se2'
_chemical_name_systematic 'Nd Cu Se2'
_space_group_IT_number 14
_symmetry_space_group_name_Hall '-P 2ybc'
_symmetry_space_group_name_H-M 'P 1 21/c 1'
_cell_angle_alpha 90
_cell_angle_beta 97.31
_cell_angle_gamma 90
_cell_formula_units_Z 4
_cell_length_a 6.7149
_cell_length_b 7.4452
_cell_length_c 7.1192
_cell_volume 353.023
_citation_journal_id_ASTM JSSCBI
_cod_data_source_file Ijjaali_JSSCBI_2004_1869.cif
_cod_data_source_block Cu1Nd1Se2
_cod_original_cell_volume 353.0229
_cod_original_formula_sum 'Cu1 Nd1 Se2'
_cod_database_code 1532582

loop_
_symmetry_equiv_pos_as_xyz
x,y,z
-x,y+1/2,-z+1/2
-x,-y,-z
x,-y-1/2,z-1/2

loop_
_atom_site_label
_atom_site_type_symbol
_atom_site_fract_x
_atom_site_fract_y
_atom_site_fract_z
_atom_site_occupancy
_atom_site_U_iso_or_equiv
Se2 Se-2 0.5803 0.27443 -0.00029 1 0.0
Se1 Se-2 0.0974 0.38968 0.28011 1 0.0
Nd1 Nd+3 0.30675 0.04791 0.19867 1 0.0
Cu1 Cu+1 0.074 0.6609 0.0508 1 0.0
